data_4128267
loop_
_publ_author_name
'Song, Jung-Ah'
'Park, Bohyun'
'Kim, Soohyung'
'Kang, Cheol'
'Lee, Dongwhan'
'Baik, Mu-Hyun'
'Grubbs, Robert H.'
'Choi, Tae-Lim'

_publ_section_title
;
 Living Polymerization Caught in the Act: Direct Observation of an
 Arrested Intermediate in Metathesis Polymerization.
;
_journal_issue 25
_journal_name_full 'Journal of the American Chemical Society'
_journal_page_first 10039
_journal_page_last 10047
_journal_paper_doi 10.1021/jacs.9b04019
_journal_volume 141
_journal_year 2019
_chemical_formula_moiety 'C64 H60 Br2 Cl2 N4 O4 Ru'
_chemical_formula_sum 'C64 H60 Br2 Cl2 N4 O4 Ru'
_chemical_formula_weight 1280.95
_space_group_crystal_system triclinic
_space_group_IT_number 2
_space_group_name_Hall '-P 1'
_space_group_name_H-M_alt 'P -1'
_symmetry_space_group_name_Hall '-P 1'
_symmetry_space_group_name_H-M 'P -1'
_atom_sites_solution_hydrogens mixed
_atom_sites_solution_primary dual
_audit_creation_date 2018-07-05
_audit_creation_method
;
Olex2 1.2
(compiled 2018.05.29 svn.r3508 for OlexSys, GUI svn.r5506)
;
_cell_angle_alpha 85.6500(10)
_cell_angle_beta 78.0250(10)
_cell_angle_gamma 63.9550(10)
_cell_formula_units_Z 2
_cell_length_a 13.7156(2)
_cell_length_b 15.0052(2)
_cell_length_c 17.1877(2)
_cell_measurement_reflns_used 34489
_cell_measurement_temperature 293(2)
_cell_measurement_theta_max 78.9620
_cell_measurement_theta_min 4.1690
_cell_volume 3108.47(8)
_computing_cell_refinement 'CrysAlisPro 1.171.39.29d (Rigaku OD, 2017)'
_computing_data_collection 'CrysAlisPro 1.171.39.29d (Rigaku OD, 2017)'
_computing_data_reduction 'CrysAlisPro 1.171.39.29d (Rigaku OD, 2017)'
_computing_molecular_graphics 'Olex2 (Dolomanov et al., 2009)'
_computing_publication_material 'Olex2 (Dolomanov et al., 2009)'
_computing_structure_refinement 'ShelXL (Sheldrick, 2015)'
_computing_structure_solution 'ShelXT (Sheldrick, 2015)'
_diffrn_ambient_temperature 293(2)
_diffrn_detector 'CCD plate'
_diffrn_measured_fraction_theta_full 0.997
_diffrn_measured_fraction_theta_max 0.974
_diffrn_measurement_details
;
List of Runs (angles in degrees, time in seconds):

  # Type    Start    End  Width  t~exp~   \w     \q     \k     \f   Frames
--------------------------------------------------------------------------
  1  \w    -89.00  33.00   0.50    0.82    --    0.00 -77.00-150.00  244
  2  \w    -27.00  89.00   0.50    0.82    --    0.00  38.00  60.00  232
  3  \w    -27.00  89.00   0.50    0.82    --    0.00  38.00 150.00  232
  4  \w    -27.00  89.00   0.50    0.82    --    0.00  38.00 -30.00  232
  5  \w      1.00 125.00   0.50    0.82    --   36.00  82.00  51.79  248
  6  \w     62.00 177.00   0.50    0.56    --   88.00  45.00 -79.11  230
  7  \w     75.00 195.00   0.50    0.56    --  105.20  30.00 150.00  240
  8  \w     16.00 141.00   0.50    0.56    --  105.20 -82.00  90.00  250
  9  \w     16.00 134.00   0.50    0.56    --  105.20 -61.00 -90.00  236
 10  \w     16.00 141.00   0.50    0.56    --  105.20 -82.00 -30.00  250
 11  \w     75.00 195.00   0.50    0.56    --  105.20  30.00-120.00  240
 12  \w     16.00 134.00   0.50    0.56    --  105.20 -61.00   0.00  236
 13  \w     75.00 195.00   0.50    0.56    --  105.20  30.00-150.00  240
 14  \w     16.00 132.00   0.50    0.56    --  105.20 -82.00 -90.00  232
 15  \w     20.00  45.00   0.50    0.56    --  105.20 -82.00  60.00   50
 16  \w     21.00 141.00   0.50    0.56    --  105.20 -82.00 150.00  240
 17  \w     23.00 133.00   0.50    0.56    --  105.20 -61.00 150.00  220
 18  \w     89.00 114.00   0.50    0.56    --  105.20 -82.00  60.00   50
 19  \w     85.00 174.00   0.50    0.56    --  105.20  45.00 -60.00  178
 20  \w     98.00 124.00   0.50    0.56    --  105.20 -82.00-150.00   52
 21  \w     16.00 138.00   0.50    0.56    --  105.20 -82.00   0.00  244
;
_diffrn_measurement_device 'four-circle diffractometer'
_diffrn_measurement_device_type 'XtaLAB AFC12 (RINC): Kappa dual home/near'
_diffrn_measurement_method '\w scans'
_diffrn_orient_matrix_type 'CrysAlisPro convention (1999,Acta A55,543-557)'
_diffrn_orient_matrix_UB_11 0.0115889000
_diffrn_orient_matrix_UB_12 -0.0059717000
_diffrn_orient_matrix_UB_13 0.0877282000
_diffrn_orient_matrix_UB_21 -0.0320318000
_diffrn_orient_matrix_UB_22 -0.0871893000
_diffrn_orient_matrix_UB_23 0.0118982000
_diffrn_orient_matrix_UB_31 0.1228137000
_diffrn_orient_matrix_UB_32 -0.0736525000
_diffrn_orient_matrix_UB_33 -0.0236648000
_diffrn_radiation_monochromator graphite
_diffrn_radiation_probe x-ray
_diffrn_radiation_type CuK\a
_diffrn_radiation_wavelength 1.54184
_diffrn_reflns_av_R_equivalents 0.0429
_diffrn_reflns_av_unetI/netI 0.0330
_diffrn_reflns_Laue_measured_fraction_full 0.997
_diffrn_reflns_Laue_measured_fraction_max 0.974
_diffrn_reflns_limit_h_max 17
_diffrn_reflns_limit_h_min -16
_diffrn_reflns_limit_k_max 19
_diffrn_reflns_limit_k_min -19
_diffrn_reflns_limit_l_max 21
_diffrn_reflns_limit_l_min -20
_diffrn_reflns_number 51920
_diffrn_reflns_point_group_measured_fraction_full 0.997
_diffrn_reflns_point_group_measured_fraction_max 0.974
_diffrn_reflns_theta_full 67.684
_diffrn_reflns_theta_max 79.180
_diffrn_reflns_theta_min 3.657
_diffrn_source 'fine-focus sealed X-ray tube'
_diffrn_source_type 'Enhance (Cu) X-ray Source'
_exptl_absorpt_coefficient_mu 4.715
_exptl_absorpt_correction_T_max 0.789
_exptl_absorpt_correction_T_min 0.598
_exptl_absorpt_correction_type analytical
_exptl_absorpt_process_details
;
CrysAlisPro 1.171.39.29d (Rigaku Oxford Diffraction, 2017)
Analytical numeric absorption correction using a multifaceted crystal
            model based on expressions derived by R.C. Clark & J.S. Reid.
(Clark, R. C. & Reid, J. S. (1995). Acta Cryst. A51, 887-897)
Empirical absorption correction using spherical harmonics,
 implemented in SCALE3 ABSPACK scaling algorithm.
;
_exptl_crystal_colour 'dull brownish brown'
_exptl_crystal_colour_lustre dull
_exptl_crystal_colour_modifier brownish
_exptl_crystal_colour_primary brown
_exptl_crystal_density_diffrn 1.369
_exptl_crystal_description block
_exptl_crystal_F_000 1304
_exptl_crystal_size_max 0.299
_exptl_crystal_size_mid 0.254
_exptl_crystal_size_min 0.153
_refine_diff_density_max 1.068
_refine_diff_density_min -1.112
_refine_diff_density_rms 0.092
_refine_ls_extinction_method none
_refine_ls_goodness_of_fit_ref 1.065
_refine_ls_hydrogen_treatment mixed
_refine_ls_matrix_type full
_refine_ls_number_parameters 703
_refine_ls_number_reflns 13118
_refine_ls_number_restraints 0
_refine_ls_restrained_S_all 1.065
_refine_ls_R_factor_all 0.0439
_refine_ls_R_factor_gt 0.0422
_refine_ls_shift/su_max 0.003
_refine_ls_shift/su_mean 0.000
_refine_ls_structure_factor_coef Fsqd
_refine_ls_weighting_details 'w=1/[\s^2^(Fo^2^)+(0.0588P)^2^+5.0187P] where P=(Fo^2^+2Fc^2^)/3'
_refine_ls_weighting_scheme calc
_refine_ls_wR_factor_gt 0.1155
_refine_ls_wR_factor_ref 0.1169
_reflns_Friedel_coverage 0.000
_reflns_number_gt 12338
_reflns_number_total 13118
_reflns_threshold_expression 'I > 2\s(I)'
_cod_data_source_file ja9b04019_si_002.cif
_cod_data_source_block ru_carbene
_cod_original_cell_volume 3108.48(8)
_cod_database_code 4128267
_shelx_shelxl_version_number 2017/1
_chemical_oxdiff_formula 'C64 H60 Br2 Cl2 N5 O4 Ru'
_shelx_space_group_comment
;
The symmetry employed for this shelxl refinement is uniquely defined
by the following loop, which should always be used as a source of
symmetry information in preference to the above space-group names.
They are only intended as comments.
;
_reflns_odcompleteness_completeness 99.70
_reflns_odcompleteness_iscentric 1
_reflns_odcompleteness_theta 69.95
_olex2_refinement_description
;
1. Others
 Fixed Uiso: H00J(0.025) H00K(0.026) H00L(0.027) H00M(0.024) H00O(0.028)
 H00P(0.026) H00Q(0.03) H00R(0.034) H00S(0.025) H00T(0.024) H00U(0.025)
 H00V(0.035) H00X(0.032) H01D(0.03) H01A(0.047) H01B(0.047) H01C(0.047)
 H01F(0.028) H01G(0.03) H01H(0.031) H01J(0.036) H01K(0.031) H01N(0.038)
 H01Q(0.035) H01E(0.057) H01I(0.057) H01L(0.057) H01M(0.046) H01O(0.046)
 H01V(0.054) H01W(0.044) H01X(0.046) H01Y(0.045) H01Z(0.048) H02C(0.071)
 H011(0.028) H014(0.029) H015(0.03) H016(0.029) H017(0.034) H018(0.035)
 H019(0.03) H020(0.046) H02A(0.064) H02B(0.064) H02D(0.072) H02E(0.072)
 H02F(0.072) H02G(0.069) H02H(0.069) H02I(0.069) H02J(0.073) H02K(0.073)
 H02L(0.073) H026(0.06) H027(0.06) H028(0.067) H02M(0.102) H02N(0.102)
 H02O(0.102)
 Fixed X: H00J(0.605718) H00K(0.59047) H00L(0.89534) H00M(0.714294)
 H00O(0.915911) H00P(0.752259) H00Q(0.724866) H00R(0.976598) H00S(0.769709)
 H00T(0.572488) H00U(0.593366) H00V(1.083639) H00X(0.830919) H01D(0.409311)
 H01A(0.408278) H01B(0.483254) H01C(0.441561) H01F(0.681832) H01G(0.463445)
 H01H(0.277912) H01J(0.484213) H01K(0.498857) H01N(0.71356) H01Q(-0.06459)
 H01E(0.933911) H01I(1.003059) H01L(0.923732) H01M(0.667025) H01O(0.794888)
 H01V(0.60933) H01W(0.290389) H01X(0.191298) H01Y(0.810934) H01Z(0.432885)
 H02C(0.641636) H011(0.483188) H014(0.47682) H016(0.545672) H017(0.034398)
 H018(0.655166) H019(0.309547) H020(0.931626) H02A(0.76083) H02B(0.63209)
 H02D(0.88724) H02E(0.935301) H02F(0.897035) H02G(0.611861) H02H(0.694528)
 H02I(0.567994) H02J(0.50493) H02K(0.480504) H02L(0.527705) H026(0.351374)
 H027(0.723706) H028(0.45548) H02M(0.807717) H02N(0.859406) H02O(0.732413)
 Fixed Y: H00J(0.401067) H00K(0.324282) H00L(0.277658) H00M(0.307105)
 H00O(0.353199) H00P(0.4552) H00Q(0.101037) H00R(0.059066) H00S(0.448522)
 H00T(0.473057) H00U(0.542226) H00V(-0.0932) H00X(-0.051683) H01D(0.523712)
 H01A(0.922656) H01B(0.908995) H01C(1.007037) H01F(0.54509) H01G(0.476771)
 H01H(0.618692) H01J(0.916358) H01K(0.610827) H01N(0.297034) H01Q(0.981634)
 H01E(0.716214) H01I(0.607127) H01L(0.627951) H01M(0.933704) H01O(0.877183)
 H01V(0.673054) H01W(0.924356) H01X(1.053477) H01Y(0.811017) H01Z(0.360561)
 H02C(0.059511) H011(0.738505) H014(0.592216) H016(0.715256) H017(0.854305)
 H018(0.45467) H019(0.730686) H020(0.552125) H02A(0.939843) H02B(0.988209)
 H02D(0.774637) H02E(0.747442) H02F(0.855728) H02G(0.93473) H02H(0.822245)
 H02I(0.853377) H02J(0.805747) H02K(0.811778) H02L(0.880967) H026(0.257131)
 H027(0.160165) H028(0.107097) H02M(0.462159) H02N(0.518344) H02O(0.547373)
 Fixed Z: H00J(0.440869) H00K(0.555101) H00L(0.577079) H00M(0.643486)
 H00O(0.454599) H00P(0.405965) H00Q(0.332469) H00R(0.438229) H00S(0.668196)
 H00T(0.624802) H00U(0.508655) H00V(0.371719) H00X(0.265912) H01D(0.944189)
 H01A(0.724808) H01B(0.640112) H01C(0.689379) H01F(0.766739) H01G(0.805452)
 H01H(0.858189) H01J(0.842988) H01K(0.984374) H01N(0.859396) H01Q(1.13185)
 H01E(0.424557) H01I(0.391398) H01L(0.474779) H01M(0.435247) H01O(0.436188)
 H01V(0.29744) H01W(1.002708) H01X(1.09507) H01Y(0.825137) H01Z(0.89305)
 H02C(0.758275) H011(0.770248) H014(0.721429) H016(0.892179) H017(1.037829)
 H018(0.859532) H019(0.778129) H020(0.302328) H02A(0.557088) H02B(0.559119)
 H02D(0.618446) H02E(0.696681) H02F(0.664457) H02G(0.954231) H02H(0.955172)
 H02I(0.961744) H02J(0.462966) H02K(0.377085) H02L(0.402205) H026(0.879483)
 H027(0.776497) H028(0.81367) H02M(0.252059) H02N(0.18893) H02O(0.202795)
;
_olex2_submission_special_instructions 'No special instructions were received'
_oxdiff_exptl_absorpt_empirical_details
;
Empirical correction (ABSPACK) includes:
- Absorption correction using spherical harmonics
- Frame scaling
- B-factor correction
;
_oxdiff_exptl_absorpt_empirical_full_max 3.152
_oxdiff_exptl_absorpt_empirical_full_min 0.505

loop_
_space_group_symop_operation_xyz
'x, y, z'
'-x, -y, -z'

loop_
_atom_site_label
_atom_site_type_symbol
_atom_site_fract_x
_atom_site_fract_y
_atom_site_fract_z
_atom_site_U_iso_or_equiv
_atom_site_adp_type
_atom_site_occupancy
_atom_site_site_symmetry_order
_atom_site_calc_flag
_atom_site_refinement_flags_posn
Ru01 Ru 0.67971(2) 0.65352(2) 0.61560(2) 0.02110(7) Uani 1 1 d .
Br02 Br -0.03255(3) 1.14175(2) 1.19078(2) 0.03272(9) Uani 1 1 d .
Br03 Br 1.05332(3) -0.20980(2) 0.25870(2) 0.03721(9) Uani 1 1 d .
Cl04 Cl 0.48880(5) 0.72754(5) 0.60914(4) 0.02504(14) Uani 1 1 d .
Cl05 Cl 0.85434(6) 0.59826(5) 0.64936(5) 0.03340(16) Uani 1 1 d .
O00A O 0.19907(19) 0.67698(17) 1.01570(14) 0.0363(5) Uani 1 1 d .
O007 O 0.75209(18) 0.13015(15) 0.55928(12) 0.0277(4) Uani 1 1 d .
O008 O 0.77626(18) 0.28652(15) 0.32215(12) 0.0284(4) Uani 1 1 d .
O009 O 0.28232(18) 0.89957(15) 0.85177(13) 0.0299(4) Uani 1 1 d .
N00B N 0.7752(2) 0.18751(17) 0.43179(14) 0.0230(5) Uani 1 1 d .
N00C N 0.2291(2) 0.80505(18) 0.94847(14) 0.0251(5) Uani 1 1 d .
N00F N 0.7118(2) 0.79373(18) 0.47898(16) 0.0283(5) Uani 1 1 d .
N00G N 0.6910(2) 0.84694(18) 0.59794(16) 0.0306(6) Uani 1 1 d .
C00H C 0.8404(2) 0.0930(2) 0.39196(17) 0.0228(5) Uani 1 1 d .
C00I C 0.7467(2) 0.2778(2) 0.39254(17) 0.0230(5) Uani 1 1 d .
C00J C 0.6789(2) 0.3604(2) 0.45357(16) 0.0212(5) Uani 1 1 d .
H00J H 0.605718 0.401067 0.440869 0.025 Uiso 1 1 calc R
C00K C 0.6682(2) 0.3087(2) 0.53337(16) 0.0213(5) Uani 1 1 d .
H00K H 0.590470 0.324282 0.555101 0.026 Uiso 1 1 calc R
C00L C 0.8355(2) 0.31865(19) 0.55400(17) 0.0225(5) Uani 1 1 d .
H00L H 0.895340 0.277658 0.577079 0.027 Uiso 1 1 calc R
C00M C 0.7176(2) 0.34143(19) 0.59286(16) 0.0204(5) Uani 1 1 d .
H00M H 0.714294 0.307105 0.643486 0.024 Uiso 1 1 calc R
C00N C 0.7342(2) 0.1982(2) 0.51367(17) 0.0221(5) Uani 1 1 d .
C00O C 0.8474(2) 0.3616(2) 0.48419(17) 0.0233(5) Uani 1 1 d .
H00O H 0.915911 0.353199 0.454599 0.028 Uiso 1 1 calc R
C00P C 0.7397(2) 0.4251(2) 0.45743(16) 0.0218(5) Uani 1 1 d .
H00P H 0.752259 0.455200 0.405965 0.026 Uiso 1 1 calc R
C00Q C 0.7964(2) 0.0617(2) 0.34046(17) 0.0252(6) Uani 1 1 d .
H00Q H 0.724866 0.101037 0.332469 0.030 Uiso 1 1 calc R
C00R C 0.9478(3) 0.0364(2) 0.40392(18) 0.0285(6) Uani 1 1 d .
H00R H 0.976598 0.059066 0.438229 0.034 Uiso 1 1 calc R
C00S C 0.6944(2) 0.49448(19) 0.66231(16) 0.0209(5) Uani 1 1 d .
H00S H 0.769709 0.448522 0.668196 0.025 Uiso 1 1 calc R
C00T C 0.6510(2) 0.45584(19) 0.60495(16) 0.0202(5) Uani 1 1 d .
H00T H 0.572488 0.473057 0.624802 0.024 Uiso 1 1 calc R
C00U C 0.6664(2) 0.50526(19) 0.52270(16) 0.0205(5) Uani 1 1 d .
H00U H 0.593366 0.542226 0.508655 0.025 Uiso 1 1 calc R
C00V C 1.0118(3) -0.0543(2) 0.36427(19) 0.0295(6) Uani 1 1 d .
H00V H 1.083639 -0.093200 0.371719 0.035 Uiso 1 1 calc R
C00W C 0.6976(2) 0.7715(2) 0.55603(18) 0.0249(6) Uani 1 1 d .
C00X C 0.8596(3) -0.0293(2) 0.30048(18) 0.0268(6) Uani 1 1 d .
H00X H 0.830919 -0.051683 0.265912 0.032 Uiso 1 1 calc R
C00Y C 0.9662(3) -0.0855(2) 0.31333(17) 0.0272(6) Uani 1 1 d .
C01A C 0.5671(3) 0.8912(2) 0.72910(19) 0.0284(6) Uani 1 1 d .
C01C C 0.2825(2) 0.8207(2) 0.87342(17) 0.0244(6) Uani 1 1 d .
C01D C 0.4243(2) 0.5683(2) 0.90393(17) 0.0252(6) Uani 1 1 d .
H01D H 0.409311 0.523712 0.944189 0.030 Uiso 1 1 calc R
C01E C 0.4659(3) 0.9366(2) 0.6926(2) 0.0317(6) Uani 1 1 d .
H01A H 0.408278 0.922656 0.724808 0.047 Uiso 1 1 calc GR
H01B H 0.483254 0.908995 0.640112 0.047 Uiso 1 1 calc GR
H01C H 0.441561 1.007037 0.689379 0.047 Uiso 1 1 calc GR
C01F C 0.6366(2) 0.5558(2) 0.72658(17) 0.0234(5) Uani 1 1 d .
H01F H 0.681832 0.545090 0.766739 0.028 Uiso 1 1 calc R
C01G C 0.5005(2) 0.5097(2) 0.82666(17) 0.0249(6) Uani 1 1 d .
H01G H 0.463445 0.476771 0.805452 0.030 Uiso 1 1 calc R
C01H C 0.3150(2) 0.6490(2) 0.88249(18) 0.0258(6) Uani 1 1 d .
H01H H 0.277912 0.618692 0.858189 0.031 Uiso 1 1 calc R
C01I C 0.5867(3) 0.2722(2) 0.8354(2) 0.0353(7) Uani 1 1 d .
C01J C 0.5548(3) 0.8938(2) 0.81172(19) 0.0300(6) Uani 1 1 d .
H01J H 0.484213 0.916358 0.842988 0.036 Uiso 1 1 calc R
C01K C 0.4820(2) 0.6205(2) 0.93381(17) 0.0261(6) Uani 1 1 d .
H01K H 0.498857 0.610827 0.984374 0.031 Uiso 1 1 calc R
C01L C 0.2405(2) 0.7075(2) 0.95672(18) 0.0276(6) Uani 1 1 d .
C01M C 0.8414(3) 0.6626(2) 0.38320(19) 0.0294(6) Uani 1 1 d .
C01N C 0.6430(3) 0.3329(2) 0.84839(19) 0.0313(6) Uani 1 1 d .
H01N H 0.713560 0.297034 0.859396 0.038 Uiso 1 1 calc R
C01O C 0.6749(3) 0.8525(2) 0.68327(19) 0.0296(6) Uani 1 1 d .
C01P C 0.6453(3) 0.8635(2) 0.8485(2) 0.0341(7) Uani 1 1 d .
C01Q C 0.0057(3) 0.9712(2) 1.10457(18) 0.0295(6) Uani 1 1 d .
H01Q H -0.064590 0.981634 1.131850 0.035 Uiso 1 1 calc R
C01R C 0.0531(3) 1.0318(2) 1.11916(18) 0.0295(6) Uani 1 1 d .
C01S C 0.9338(3) 0.6526(3) 0.4220(2) 0.0380(7) Uani 1 1 d .
H01E H 0.933911 0.716214 0.424557 0.057 Uiso 1 1 calc GR
H01I H 1.003059 0.607127 0.391398 0.057 Uiso 1 1 calc GR
H01L H 0.923732 0.627951 0.474779 0.057 Uiso 1 1 calc GR
C01T C 0.7216(3) 0.8883(2) 0.4649(2) 0.0382(8) Uani 1 1 d .
H01M H 0.667025 0.933704 0.435247 0.046 Uiso 1 1 calc R
H01O H 0.794888 0.877183 0.436188 0.046 Uiso 1 1 calc R
C01U C 0.7672(3) 0.8263(2) 0.7184(2) 0.0358(7) Uani 1 1 d .
C01V C 0.6673(4) 0.6706(3) 0.3190(2) 0.0451(9) Uani 1 1 d .
H01V H 0.609330 0.673054 0.297440 0.054 Uiso 1 1 calc R
C01W C 0.2183(3) 0.9374(3) 1.0276(2) 0.0364(7) Uani 1 1 d .
H01W H 0.290389 0.924356 1.002708 0.044 Uiso 1 1 calc R
C01X C 0.1595(3) 1.0142(3) 1.0827(2) 0.0387(8) Uani 1 1 d .
H01X H 0.191298 1.053477 1.095070 0.046 Uiso 1 1 calc R
C01Y C 0.7501(3) 0.8307(3) 0.8010(2) 0.0378(8) Uani 1 1 d .
H01Y H 0.810934 0.811017 0.825137 0.045 Uiso 1 1 calc R
C01Z C 0.4753(3) 0.2999(3) 0.8664(2) 0.0401(8) Uani 1 1 d .
H01Z H 0.432885 0.360561 0.893050 0.048 Uiso 1 1 calc R
C02C C 0.6001(5) 0.1193(3) 0.7863(3) 0.0594(12) Uani 1 1 d .
H02C H 0.641636 0.059511 0.758275 0.071 Uiso 1 1 calc R
C010 C 0.1698(2) 0.8802(2) 1.00948(17) 0.0262(6) Uani 1 1 d .
C011 C 0.4656(2) 0.6908(2) 0.80539(16) 0.0234(5) Uani 1 1 d .
H011 H 0.483188 0.738505 0.770248 0.028 Uiso 1 1 calc R
C012 C 0.7330(3) 0.7313(2) 0.41193(18) 0.0272(6) Uani 1 1 d .
C013 C 0.6445(3) 0.7390(3) 0.3793(2) 0.0353(7) Uani 1 1 d .
C014 C 0.5170(2) 0.5875(2) 0.76367(17) 0.0238(6) Uani 1 1 d .
H014 H 0.476820 0.592216 0.721429 0.029 Uiso 1 1 calc R
C015 C 0.7135(2) 0.5769(2) 0.52814(18) 0.0247(6) Uani 1 1 d .
H015 H 0.763(3) 0.578(3) 0.486(2) 0.030 Uiso 1 1 d R
C016 C 0.5066(2) 0.6814(2) 0.88211(17) 0.0243(6) Uani 1 1 d .
H016 H 0.545672 0.715256 0.892179 0.029 Uiso 1 1 calc R
C017 C 0.0649(3) 0.8952(2) 1.04885(18) 0.0282(6) Uani 1 1 d .
H017 H 0.034398 0.854305 1.037829 0.034 Uiso 1 1 calc R
C018 C 0.6078(3) 0.4313(2) 0.84673(17) 0.0289(6) Uani 1 1 d .
H018 H 0.655166 0.454670 0.859532 0.035 Uiso 1 1 calc R
C019 C 0.3395(2) 0.7242(2) 0.82640(17) 0.0253(6) Uani 1 1 d .
H019 H 0.309547 0.730686 0.778129 0.030 Uiso 1 1 calc R
C020 C 0.8596(3) 0.5979(3) 0.3224(2) 0.0380(7) Uani 1 1 d .
H020 H 0.931626 0.552125 0.302328 0.046 Uiso 1 1 calc R
C021 C 0.7001(4) 0.9275(3) 0.5485(2) 0.0534(11) Uani 1 1 d .
H02A H 0.760830 0.939843 0.557088 0.064 Uiso 1 1 calc R
H02B H 0.632090 0.988209 0.559119 0.064 Uiso 1 1 calc R
C022 C 0.8822(3) 0.7985(3) 0.6701(3) 0.0478(10) Uani 1 1 d .
H02D H 0.887240 0.774637 0.618446 0.072 Uiso 1 1 calc GR
H02E H 0.935301 0.747442 0.696681 0.072 Uiso 1 1 calc GR
H02F H 0.897035 0.855728 0.664457 0.072 Uiso 1 1 calc GR
C023 C 0.6284(3) 0.8690(3) 0.9381(2) 0.0460(9) Uani 1 1 d .
H02G H 0.611861 0.934730 0.954231 0.069 Uiso 1 1 calc GR
H02H H 0.694528 0.822245 0.955172 0.069 Uiso 1 1 calc GR
H02I H 0.567994 0.853377 0.961744 0.069 Uiso 1 1 calc GR
C024 C 0.7737(4) 0.5994(3) 0.2907(2) 0.0439(9) Uani 1 1 d .
C025 C 0.5290(3) 0.8163(3) 0.4080(3) 0.0485(10) Uani 1 1 d .
H02J H 0.504930 0.805747 0.462966 0.073 Uiso 1 1 calc GR
H02K H 0.480504 0.811778 0.377085 0.073 Uiso 1 1 calc GR
H02L H 0.527705 0.880967 0.402205 0.073 Uiso 1 1 calc GR
C026 C 0.4260(4) 0.2378(3) 0.8583(3) 0.0502(10) Uani 1 1 d .
H026 H 0.351374 0.257131 0.879483 0.060 Uiso 1 1 calc R
C027 C 0.6485(4) 0.1806(3) 0.7963(3) 0.0501(10) Uani 1 1 d .
H027 H 0.723706 0.160165 0.776497 0.060 Uiso 1 1 calc R
C028 C 0.4881(4) 0.1486(3) 0.8188(3) 0.0558(11) Uani 1 1 d .
H028 H 0.455480 0.107097 0.813670 0.067 Uiso 1 1 calc R
C029 C 0.7952(5) 0.5251(4) 0.2280(3) 0.0680(15) Uani 1 1 d .
H02M H 0.807717 0.462159 0.252059 0.102 Uiso 1 1 calc GR
H02N H 0.859406 0.518344 0.188930 0.102 Uiso 1 1 calc GR
H02O H 0.732413 0.547373 0.202795 0.102 Uiso 1 1 calc GR

loop_
_atom_site_aniso_label
_atom_site_aniso_U_11
_atom_site_aniso_U_22
_atom_site_aniso_U_33
_atom_site_aniso_U_23
_atom_site_aniso_U_13
_atom_site_aniso_U_12
Ru01 0.02088(11) 0.01697(11) 0.02379(11) -0.00143(8) -0.00262(8) -0.00717(8)
Br02 0.03037(17) 0.03390(17) 0.03126(17) -0.01142(13) 0.00173(13) -0.01306(14)
Br03 0.0430(2) 0.02047(15) 0.03214(17) -0.00518(12) -0.00424(14) 0.00025(14)
Cl04 0.0209(3) 0.0234(3) 0.0284(3) 0.0007(2) -0.0024(2) -0.0086(2)
Cl05 0.0273(4) 0.0268(3) 0.0480(4) 0.0007(3) -0.0139(3) -0.0107(3)
O00A 0.0335(12) 0.0306(11) 0.0348(12) 0.0041(9) 0.0054(9) -0.0105(10)
O007 0.0321(11) 0.0213(10) 0.0290(10) 0.0016(8) -0.0029(8) -0.0125(9)
O008 0.0368(12) 0.0237(10) 0.0229(10) -0.0011(8) -0.0035(8) -0.0121(9)
O009 0.0315(11) 0.0210(10) 0.0312(11) 0.0016(8) 0.0000(9) -0.0090(9)
N00B 0.0253(12) 0.0164(11) 0.0239(11) -0.0036(9) -0.0014(9) -0.0066(9)
N00C 0.0237(12) 0.0247(12) 0.0228(12) -0.0032(9) 0.0007(9) -0.0085(10)
N00F 0.0305(13) 0.0185(11) 0.0309(13) 0.0031(10) 0.0012(10) -0.0099(10)
N00G 0.0349(14) 0.0209(12) 0.0363(14) -0.0048(10) 0.0045(11) -0.0166(11)
C00H 0.0227(13) 0.0172(12) 0.0227(13) -0.0042(10) 0.0009(10) -0.0050(11)
C00I 0.0220(13) 0.0194(13) 0.0264(14) -0.0012(10) -0.0060(11) -0.0071(11)
C00J 0.0211(13) 0.0180(12) 0.0239(13) -0.0012(10) -0.0046(10) -0.0075(10)
C00K 0.0197(13) 0.0187(12) 0.0235(13) -0.0027(10) -0.0014(10) -0.0072(10)
C00L 0.0214(13) 0.0136(11) 0.0297(14) -0.0019(10) -0.0059(11) -0.0043(10)
C00M 0.0218(13) 0.0169(12) 0.0209(12) 0.0001(10) -0.0019(10) -0.0081(10)
C00N 0.0208(13) 0.0198(13) 0.0249(13) -0.0036(10) -0.0018(10) -0.0087(11)
C00O 0.0177(13) 0.0201(13) 0.0292(14) -0.0040(11) 0.0002(11) -0.0069(11)
C00P 0.0231(13) 0.0205(13) 0.0208(12) 0.0010(10) -0.0017(10) -0.0098(11)
C00Q 0.0228(14) 0.0234(14) 0.0270(14) -0.0016(11) -0.0003(11) -0.0093(11)
C00R 0.0286(15) 0.0235(14) 0.0294(15) -0.0011(11) -0.0061(12) -0.0072(12)
C00S 0.0215(13) 0.0173(12) 0.0231(13) 0.0041(10) -0.0053(10) -0.0078(10)
C00T 0.0206(13) 0.0168(12) 0.0213(12) -0.0016(10) -0.0004(10) -0.0077(10)
C00U 0.0208(13) 0.0169(12) 0.0216(13) 0.0008(10) -0.0034(10) -0.0067(10)
C00V 0.0228(14) 0.0236(14) 0.0330(15) -0.0004(12) -0.0048(12) -0.0020(12)
C00W 0.0218(14) 0.0190(13) 0.0317(15) 0.0016(11) -0.0013(11) -0.0088(11)
C00X 0.0330(16) 0.0204(13) 0.0263(14) -0.0011(11) -0.0025(12) -0.0122(12)
C00Y 0.0312(15) 0.0201(13) 0.0240(14) -0.0003(11) 0.0004(11) -0.0078(12)
C01A 0.0304(15) 0.0168(13) 0.0387(16) -0.0035(11) -0.0024(13) -0.0121(12)
C01C 0.0214(13) 0.0246(14) 0.0228(13) -0.0002(11) -0.0023(10) -0.0068(11)
C01D 0.0269(15) 0.0199(13) 0.0253(14) 0.0019(11) -0.0011(11) -0.0089(11)
C01E 0.0303(16) 0.0231(14) 0.0364(16) -0.0005(12) -0.0028(13) -0.0085(12)
C01F 0.0265(14) 0.0207(13) 0.0223(13) 0.0007(10) -0.0048(11) -0.0095(11)
C01G 0.0272(14) 0.0206(13) 0.0267(14) -0.0018(11) -0.0025(11) -0.0110(11)
C01H 0.0236(14) 0.0230(14) 0.0289(14) 0.0003(11) -0.0044(11) -0.0085(11)
C01I 0.048(2) 0.0263(15) 0.0323(16) 0.0038(12) -0.0084(14) -0.0166(14)
C01J 0.0309(16) 0.0216(14) 0.0349(16) -0.0047(12) 0.0002(12) -0.0111(12)
C01K 0.0258(14) 0.0242(14) 0.0221(13) -0.0024(11) -0.0042(11) -0.0051(11)
C01L 0.0244(14) 0.0240(14) 0.0303(15) 0.0015(11) -0.0043(12) -0.0074(12)
C01M 0.0277(15) 0.0264(14) 0.0316(15) 0.0043(12) -0.0015(12) -0.0118(12)
C01N 0.0319(16) 0.0250(14) 0.0299(15) 0.0020(12) -0.0018(12) -0.0081(13)
C01O 0.0324(16) 0.0220(14) 0.0359(16) -0.0083(12) 0.0024(13) -0.0158(12)
C01P 0.0364(17) 0.0297(16) 0.0396(18) -0.0042(13) -0.0063(14) -0.0170(14)
C01Q 0.0318(16) 0.0316(15) 0.0238(14) -0.0001(12) 0.0001(12) -0.0147(13)
C01R 0.0280(15) 0.0317(15) 0.0257(14) -0.0043(12) -0.0016(12) -0.0109(13)
C01S 0.0290(17) 0.0322(17) 0.050(2) -0.0010(15) -0.0042(14) -0.0122(14)
C01T 0.0440(19) 0.0270(16) 0.0430(19) 0.0041(14) -0.0019(15) -0.0183(15)
C01U 0.0280(16) 0.0314(16) 0.050(2) -0.0140(14) 0.0006(14) -0.0158(13)
C01V 0.059(2) 0.057(2) 0.0403(19) 0.0213(17) -0.0264(18) -0.040(2)
C01W 0.0247(15) 0.0431(19) 0.0406(18) -0.0132(15) 0.0017(13) -0.0153(14)
C01X 0.0299(17) 0.0434(19) 0.0451(19) -0.0178(16) 0.0009(14) -0.0186(15)
C01Y 0.0299(17) 0.0351(17) 0.050(2) -0.0134(15) -0.0079(14) -0.0132(14)
C01Z 0.051(2) 0.0344(17) 0.0426(19) 0.0074(15) -0.0153(16) -0.0237(16)
C02C 0.085(4) 0.0315(19) 0.066(3) -0.0027(19) -0.024(3) -0.025(2)
C010 0.0258(15) 0.0243(14) 0.0243(14) -0.0030(11) -0.0019(11) -0.0077(12)
C011 0.0292(15) 0.0193(13) 0.0206(13) -0.0011(10) -0.0022(11) -0.0103(11)
C012 0.0313(16) 0.0258(14) 0.0246(14) 0.0056(11) -0.0030(12) -0.0145(12)
C013 0.0313(17) 0.0407(18) 0.0381(17) 0.0181(14) -0.0114(14) -0.0202(15)
C014 0.0251(14) 0.0188(13) 0.0229(13) -0.0033(10) -0.0027(11) -0.0056(11)
C015 0.0222(14) 0.0213(13) 0.0272(14) 0.0019(11) -0.0009(11) -0.0083(11)
C016 0.0256(14) 0.0209(13) 0.0232(13) -0.0037(10) -0.0034(11) -0.0072(11)
C017 0.0284(15) 0.0294(15) 0.0260(14) 0.0010(12) -0.0009(11) -0.0138(13)
C018 0.0311(16) 0.0280(15) 0.0240(14) -0.0014(11) -0.0004(12) -0.0113(13)
C019 0.0262(14) 0.0224(13) 0.0227(13) -0.0009(11) -0.0035(11) -0.0067(11)
C020 0.046(2) 0.0351(17) 0.0303(16) 0.0023(13) 0.0009(14) -0.0191(15)
C021 0.077(3) 0.0269(17) 0.049(2) -0.0040(15) 0.016(2) -0.0268(19)
C022 0.0329(19) 0.052(2) 0.062(2) -0.0248(19) 0.0036(17) -0.0231(17)
C023 0.045(2) 0.055(2) 0.042(2) -0.0051(17) -0.0091(16) -0.0237(18)
C024 0.071(3) 0.046(2) 0.0275(16) 0.0078(15) -0.0123(16) -0.037(2)
C025 0.0293(18) 0.053(2) 0.063(2) 0.032(2) -0.0157(17) -0.0189(17)
C026 0.066(3) 0.042(2) 0.058(2) 0.0155(18) -0.027(2) -0.033(2)
C027 0.064(3) 0.0306(18) 0.054(2) 0.0003(16) -0.014(2) -0.0181(18)
C028 0.082(3) 0.035(2) 0.070(3) 0.0168(19) -0.037(3) -0.035(2)
C029 0.127(5) 0.059(3) 0.037(2) 0.0038(19) -0.023(3) -0.056(3)

loop_
_atom_type_symbol
_atom_type_description
_atom_type_scat_dispersion_real
_atom_type_scat_dispersion_imag
_atom_type_scat_source
C C 0.0181 0.0091 'International Tables Vol C Tables 4.2.6.8 and 6.1.1.4'
H H 0.0000 0.0000 'International Tables Vol C Tables 4.2.6.8 and 6.1.1.4'
Br Br -0.6763 1.2805 'International Tables Vol C Tables 4.2.6.8 and 6.1.1.4'
Cl Cl 0.3639 0.7018 'International Tables Vol C Tables 4.2.6.8 and 6.1.1.4'
N N 0.0311 0.0180 'International Tables Vol C Tables 4.2.6.8 and 6.1.1.4'
O O 0.0492 0.0322 'International Tables Vol C Tables 4.2.6.8 and 6.1.1.4'
Ru Ru 0.0552 3.2960 'International Tables Vol C Tables 4.2.6.8 and 6.1.1.4'

loop_
_exptl_crystal_face_index_h
_exptl_crystal_face_index_k
_exptl_crystal_face_index_l
_exptl_crystal_face_perp_dist
-2 -3 10 0.0480
6 0 -6 0.1019
2 -4 9 0.0616
8 2 -2 0.1177
-5 0 7 0.0871
-3 -7 7 0.0720
5 -5 2 0.1152
-7 -1 4 0.1152
-5 5 -3 0.1361
-5 -10 1 0.1014
-8 -4 1 0.1263
1 9 0 0.1689
8 6 4 0.1572
5 9 6 0.1779
-6 -8 -6 0.1208
1 -8 -5 0.1159
4 -5 -3 0.1133
-9 -4 -3 0.1336
1 8 5 0.1613
9 5 4 0.1469
1 0 11 0.0757
4 -1 10 0.0888
3 -1 -9 0.0764
-2 1 -11 0.0742
-6 2 -7 0.1171
6 5 -6 0.1243
2 8 -6 0.1349
0 8 -5 0.1345
9 3 -1 0.1228
8 8 0 0.1481

loop_
_geom_angle_atom_site_label_1
_geom_angle_atom_site_label_2
_geom_angle_atom_site_label_3
_geom_angle
Cl04 Ru01 C00S 97.85(7)
Cl04 Ru01 C01F 87.49(7)
Cl05 Ru01 Cl04 167.38(3)
Cl05 Ru01 C00S 83.76(7)
Cl05 Ru01 C01F 87.29(7)
C00S Ru01 C01F 32.54(9)
C00W Ru01 Cl04 90.35(8)
C00W Ru01 Cl05 90.45(8)
C00W Ru01 C00S 166.97(11)
C00W Ru01 C01F 159.13(11)
C015 Ru01 Cl04 91.14(9)
C015 Ru01 Cl05 101.27(9)
C015 Ru01 C00S 73.16(11)
C015 Ru01 C00W 96.68(12)
C015 Ru01 C01F 104.11(11)
C00I N00B C00H 123.3(2)
C00N N00B C00H 123.3(2)
C00N N00B C00I 113.4(2)
C01C N00C C010 123.8(2)
C01L N00C C01C 112.1(2)
C01L N00C C010 124.0(2)
C00W N00F C01T 112.8(3)
C00W N00F C012 127.5(2)
C012 N00F C01T 119.1(2)
C00W N00G C01O 125.6(3)
C00W N00G C021 113.6(3)
C01O N00G C021 120.9(3)
C00Q C00H N00B 119.2(3)
C00Q C00H C00R 121.3(3)
C00R C00H N00B 119.5(3)
O008 C00I N00B 124.8(3)
O008 C00I C00J 126.9(3)
N00B C00I C00J 108.2(2)
C00I C00J H00J 110.4
C00I C00J C00K 105.5(2)
C00I C00J C00P 110.2(2)
C00K C00J H00J 110.4
C00K C00J C00P 109.7(2)
C00P C00J H00J 110.4
C00J C00K H00K 110.3
C00J C00K C00M 109.9(2)
C00M C00K H00K 110.3
C00N C00K C00J 104.9(2)
C00N C00K H00K 110.3
C00N C00K C00M 110.9(2)
C00M C00L H00L 122.5
C00O C00L H00L 122.5
C00O C00L C00M 115.1(2)
C00K C00M H00M 111.2
C00K C00M C00T 107.6(2)
C00L C00M C00K 107.1(2)
C00L C00M H00M 111.2
C00L C00M C00T 108.4(2)
C00T C00M H00M 111.2
O007 C00N N00B 124.4(2)
O007 C00N C00K 127.6(3)
N00B C00N C00K 107.9(2)
C00L C00O H00O 123.0
C00L C00O C00P 114.0(2)
C00P C00O H00O 123.0
C00J C00P H00P 111.2
C00J C00P C00U 106.6(2)
C00O C00P C00J 108.7(2)
C00O C00P H00P 111.2
C00O C00P C00U 107.6(2)
C00U C00P H00P 111.2
C00H C00Q H00Q 120.2
C00H C00Q C00X 119.7(3)
C00X C00Q H00Q 120.2
C00H C00R H00R 120.2
C00V C00R C00H 119.5(3)
C00V C00R H00R 120.2
Ru01 C00S H00S 112.7
C00T C00S Ru01 106.78(17)
C00T C00S H00S 112.7
C01F C00S Ru01 76.00(16)
C01F C00S H00S 112.7
C01F C00S C00T 128.5(3)
C00M C00T H00T 109.9
C00M C00T C00U 108.0(2)
C00S C00T C00M 111.1(2)
C00S C00T H00T 109.9
C00S C00T C00U 107.9(2)
C00U C00T H00T 109.9
C00P C00U C00T 110.4(2)
C00P C00U H00U 108.2
C00T C00U H00U 108.2
C015 C00U C00P 111.4(2)
C015 C00U C00T 110.4(2)
C015 C00U H00U 108.2
C00R C00V H00V 120.7
C00Y C00V C00R 118.6(3)
C00Y C00V H00V 120.7
N00F C00W Ru01 132.7(2)
N00F C00W N00G 107.9(2)
N00G C00W Ru01 119.3(2)
C00Q C00X H00X 120.7
C00Y C00X C00Q 118.6(3)
C00Y C00X H00X 120.7
C00V C00Y Br03 118.9(2)
C00X C00Y Br03 118.8(2)
C00X C00Y C00V 122.3(3)
C01J C01A C01E 119.2(3)
C01J C01A C01O 118.1(3)
C01O C01A C01E 122.6(3)
O009 C01C N00C 124.3(3)
O009 C01C C019 126.9(3)
N00C C01C C019 108.9(2)
C01G C01D H01D 110.9
C01H C01D H01D 110.9
C01H C01D C01G 108.6(2)
C01K C01D H01D 110.9
C01K C01D C01G 107.6(2)
C01K C01D C01H 107.8(2)
C01A C01E H01A 109.5
C01A C01E H01B 109.5
C01A C01E H01C 109.5
H01A C01E H01B 109.5
H01A C01E H01C 109.5
H01B C01E H01C 109.5
Ru01 C01F H01F 111.7
C00S C01F Ru01 71.46(16)
C00S C01F H01F 111.7
C00S C01F C014 126.7(3)
C014 C01F Ru01 117.39(19)
C014 C01F H01F 111.7
C01D C01G H01G 108.8
C01D C01G C014 107.7(2)
C014 C01G H01G 108.8
C018 C01G C01D 109.1(2)
C018 C01G H01G 108.8
C018 C01G C014 113.6(2)
C01D C01H H01H 110.7
C01L C01H C01D 109.3(2)
C01L C01H H01H 110.7
C01L C01H C019 105.6(2)
C019 C01H C01D 109.8(2)
C019 C01H H01H 110.7
C01Z C01I C01N 122.1(3)
C01Z C01I C027 118.3(3)
C027 C01I C01N 119.3(3)
C01A C01J H01J 119.1
C01P C01J C01A 121.8(3)
C01P C01J H01J 119.1
C01D C01K H01K 122.7
C016 C01K C01D 114.6(3)
C016 C01K H01K 122.7
O00A C01L N00C 124.2(3)
O00A C01L C01H 127.4(3)
N00C C01L C01H 108.4(2)
C012 C01M C01S 120.8(3)
C020 C01M C01S 120.9(3)
C020 C01M C012 118.1(3)
C01I C01N H01N 115.1
C018 C01N C01I 129.8(3)
C018 C01N H01N 115.1
C01A C01O N00G 119.7(3)
C01U C01O N00G 118.9(3)
C01U C01O C01A 121.2(3)
C01J C01P C023 120.2(3)
C01Y C01P C01J 118.4(3)
C01Y C01P C023 121.4(3)
C01R C01Q H01Q 120.6
C017 C01Q H01Q 120.6
C017 C01Q C01R 118.8(3)
C01Q C01R Br02 118.6(2)
C01X C01R Br02 119.8(2)
C01X C01R C01Q 121.6(3)
C01M C01S H01E 109.5
C01M C01S H01I 109.5
C01M C01S H01L 109.5
H01E C01S H01I 109.5
H01E C01S H01L 109.5
H01I C01S H01L 109.5
N00F C01T H01M 111.2
N00F C01T H01O 111.2
N00F C01T C021 102.8(3)
H01M C01T H01O 109.1
C021 C01T H01M 111.2
C021 C01T H01O 111.2
C01O C01U C022 122.6(3)
C01Y C01U C01O 118.0(3)
C01Y C01U C022 119.4(3)
C013 C01V H01V 119.1
C024 C01V H01V 119.1
C024 C01V C013 121.9(3)
C01X C01W H01W 120.1
C010 C01W H01W 120.1
C010 C01W C01X 119.8(3)
C01R C01X C01W 119.0(3)
C01R C01X H01X 120.5
C01W C01X H01X 120.5
C01P C01Y C01U 122.2(3)
C01P C01Y H01Y 118.9
C01U C01Y H01Y 118.9
C01I C01Z H01Z 119.5
C01I C01Z C026 121.0(4)
C026 C01Z H01Z 119.5
C027 C02C H02C 120.4
C027 C02C C028 119.2(4)
C028 C02C H02C 120.4
C01W C010 N00C 119.2(3)
C01W C010 C017 120.9(3)
C017 C010 N00C 120.0(3)
C014 C011 H011 110.8
C016 C011 H011 110.8
C016 C011 C014 109.8(2)
C016 C011 C019 108.0(2)
C019 C011 H011 110.8
C019 C011 C014 106.5(2)
C01M C012 N00F 118.7(3)
C01M C012 C013 122.0(3)
C013 C012 N00F 119.3(3)
C01V C013 C025 120.9(3)
C012 C013 C01V 117.5(3)
C012 C013 C025 121.7(3)
C01F C014 C01G 111.8(2)
C01F C014 C011 111.4(2)
C01F C014 H014 108.2
C01G C014 H014 108.2
C011 C014 C01G 108.8(2)
C011 C014 H014 108.2
Ru01 C015 H015 121(2)
C00U C015 Ru01 123.8(2)
C00U C015 H015 115(2)
C01K C016 C011 114.0(3)
C01K C016 H016 123.0
C011 C016 H016 123.0
C01Q C017 C010 119.8(3)
C01Q C017 H017 120.1
C010 C017 H017 120.1
C01G C018 H018 115.8
C01N C018 C01G 128.3(3)
C01N C018 H018 115.8
C01C C019 C01H 104.9(2)
C01C C019 C011 110.5(2)
C01C C019 H019 110.6
C01H C019 C011 109.3(2)
C01H C019 H019 110.6
C011 C019 H019 110.6
C01M C020 H020 119.0
C024 C020 C01M 122.0(4)
C024 C020 H020 119.0
N00G C021 C01T 102.8(3)
N00G C021 H02A 111.2
N00G C021 H02B 111.2
C01T C021 H02A 111.2
C01T C021 H02B 111.2
H02A C021 H02B 109.1
C01U C022 H02D 109.5
C01U C022 H02E 109.5
C01U C022 H02F 109.5
H02D C022 H02E 109.5
H02D C022 H02F 109.5
H02E C022 H02F 109.5
C01P C023 H02G 109.5
C01P C023 H02H 109.5
C01P C023 H02I 109.5
H02G C023 H02H 109.5
H02G C023 H02I 109.5
H02H C023 H02I 109.5
C01V C024 C020 118.4(3)
C01V C024 C029 120.8(4)
C020 C024 C029 120.8(4)
C013 C025 H02J 109.5
C013 C025 H02K 109.5
C013 C025 H02L 109.5
H02J C025 H02K 109.5
H02J C025 H02L 109.5
H02K C025 H02L 109.5
C01Z C026 H026 120.2
C028 C026 C01Z 119.7(4)
C028 C026 H026 120.2
C01I C027 H027 119.4
C02C C027 C01I 121.2(4)
C02C C027 H027 119.4
C02C C028 H028 119.7
C026 C028 C02C 120.5(4)
C026 C028 H028 119.7
C024 C029 H02M 109.5
C024 C029 H02N 109.5
C024 C029 H02O 109.5
H02M C029 H02N 109.5
H02M C029 H02O 109.5
H02N C029 H02O 109.5

loop_
_geom_bond_atom_site_label_1
_geom_bond_atom_site_label_2
_geom_bond_distance
Ru01 Cl04 2.3770(7)
Ru01 Cl05 2.3496(7)
Ru01 C00S 2.395(3)
Ru01 C00W 2.061(3)
Ru01 C01F 2.451(3)
Ru01 C015 1.817(3)
Br02 C01R 1.904(3)
Br03 C00Y 1.905(3)
O00A C01L 1.216(4)
O007 C00N 1.207(3)
O008 C00I 1.210(4)
O009 C01C 1.213(4)
N00B C00H 1.435(3)
N00B C00I 1.396(4)
N00B C00N 1.396(4)
N00C C01C 1.403(4)
N00C C01L 1.401(4)
N00C C010 1.433(4)
N00F C00W 1.336(4)
N00F C01T 1.481(4)
N00F C012 1.441(4)
N00G C00W 1.347(4)
N00G C01O 1.440(4)
N00G C021 1.460(4)
C00H C00Q 1.380(4)
C00H C00R 1.390(4)
C00I C00J 1.511(4)
C00J H00J 0.9800
C00J C00K 1.536(4)
C00J C00P 1.544(4)
C00K H00K 0.9800
C00K C00M 1.549(4)
C00K C00N 1.524(4)
C00L H00L 0.9300
C00L C00M 1.510(4)
C00L C00O 1.332(4)
C00M H00M 0.9800
C00M C00T 1.557(4)
C00O H00O 0.9300
C00O C00P 1.511(4)
C00P H00P 0.9800
C00P C00U 1.546(4)
C00Q H00Q 0.9300
C00Q C00X 1.393(4)
C00R H00R 0.9300
C00R C00V 1.389(4)
C00S H00S 0.9800
C00S C00T 1.515(4)
C00S C01F 1.359(4)
C00T H00T 0.9800
C00T C00U 1.564(4)
C00U H00U 0.9800
C00U C015 1.494(4)
C00V H00V 0.9300
C00V C00Y 1.387(4)
C00X H00X 0.9300
C00X C00Y 1.386(4)
C01A C01E 1.500(5)
C01A C01J 1.396(5)
C01A C01O 1.406(4)
C01C C019 1.511(4)
C01D H01D 0.9800
C01D C01G 1.557(4)
C01D C01H 1.554(4)
C01D C01K 1.509(4)
C01E H01A 0.9600
C01E H01B 0.9600
C01E H01C 0.9600
C01F H01F 0.9800
C01F C014 1.500(4)
C01G H01G 0.9800
C01G C014 1.589(4)
C01G C018 1.515(4)
C01H H01H 0.9800
C01H C01L 1.511(4)
C01H C019 1.532(4)
C01I C01N 1.481(5)
C01I C01Z 1.389(5)
C01I C027 1.393(5)
C01J H01J 0.9300
C01J C01P 1.390(5)
C01K H01K 0.9300
C01K C016 1.328(4)
C01M C01S 1.498(5)
C01M C012 1.394(4)
C01M C020 1.389(5)
C01N H01N 0.9300
C01N C018 1.338(4)
C01O C01U 1.401(5)
C01P C01Y 1.389(5)
C01P C023 1.512(5)
C01Q H01Q 0.9300
C01Q C01R 1.390(4)
C01Q C017 1.380(4)
C01R C01X 1.379(5)
C01S H01E 0.9600
C01S H01I 0.9600
C01S H01L 0.9600
C01T H01M 0.9700
C01T H01O 0.9700
C01T C021 1.517(5)
C01U C01Y 1.391(5)
C01U C022 1.511(5)
C01V H01V 0.9300
C01V C013 1.405(6)
C01V C024 1.386(6)
C01W H01W 0.9300
C01W C01X 1.381(4)
C01W C010 1.380(4)
C01X H01X 0.9300
C01Y H01Y 0.9300
C01Z H01Z 0.9300
C01Z C026 1.398(5)
C02C H02C 0.9300
C02C C027 1.387(6)
C02C C028 1.398(7)
C010 C017 1.383(4)
C011 H011 0.9800
C011 C014 1.554(4)
C011 C016 1.512(4)
C011 C019 1.543(4)
C012 C013 1.396(4)
C013 C025 1.498(5)
C014 H014 0.9800
C015 H015 0.88(4)
C016 H016 0.9300
C017 H017 0.9300
C018 H018 0.9300
C019 H019 0.9800
C020 H020 0.9300
C020 C024 1.388(5)
C021 H02A 0.9700
C021 H02B 0.9700
C022 H02D 0.9600
C022 H02E 0.9600
C022 H02F 0.9600
C023 H02G 0.9600
C023 H02H 0.9600
C023 H02I 0.9600
C024 C029 1.501(5)
C025 H02J 0.9600
C025 H02K 0.9600
C025 H02L 0.9600
C026 H026 0.9300
C026 C028 1.369(6)
C027 H027 0.9300
C028 H028 0.9300
C029 H02M 0.9600
C029 H02N 0.9600
C029 H02O 0.9600

loop_
_exptl_oxdiff_crystal_face_indexfrac_h
_exptl_oxdiff_crystal_face_indexfrac_k
_exptl_oxdiff_crystal_face_indexfrac_l
_exptl_oxdiff_crystal_face_x
_exptl_oxdiff_crystal_face_y
_exptl_oxdiff_crystal_face_z
-2.0000 -3.0000 10.0000 0.8720 0.4446 -0.2613
6.0000 -0.0000 -6.0000 -0.4568 -0.2636 0.8789
2.0000 -4.0000 9.0000 0.8366 0.3918 0.3273
8.0000 2.0000 -2.0000 -0.0947 -0.4544 0.8825
-5.0000 0.0000 7.0000 0.5562 0.2434 -0.7797
-3.0000 -7.0000 7.0000 0.6211 0.7897 -0.0185
5.0000 -5.0000 2.0000 0.2633 0.2996 0.9350
-7.0000 -1.0000 4.0000 0.2758 0.3590 -0.8807
-5.0000 5.0000 -3.0000 -0.3510 -0.3115 -0.9113
-5.0000 -10.0000 1.0000 0.0895 1.0440 0.0988
-8.0000 -4.0000 1.0000 0.0189 0.6169 -0.7116
1.0000 9.0000 0.0000 -0.0422 -0.8167 -0.5401
8.0000 6.0000 4.0000 0.4078 -0.7318 0.4459
5.0000 9.0000 6.0000 0.5306 -0.8735 -0.1908
-6.0000 -8.0000 -6.0000 -0.5481 0.8183 -0.0057
1.0000 -8.0000 -5.0000 -0.3793 0.6060 0.8304
4.0000 -5.0000 -3.0000 -0.1870 0.2721 0.9305
-9.0000 -4.0000 -3.0000 -0.3436 0.6013 -0.7397
1.0000 8.0000 5.0000 0.4025 -0.6701 -0.5847
9.0000 5.0000 4.0000 0.4254 -0.6766 0.6424
1.0000 -0.0000 11.0000 0.9766 0.0988 -0.1375
4.0000 -1.0000 10.0000 0.9296 0.0780 0.3283
3.0000 -1.0000 -9.0000 -0.7488 -0.1160 0.6551
-2.0000 1.0000 -11.0000 -0.9942 -0.1540 -0.0590
-6.0000 2.0000 -7.0000 -0.6956 -0.0655 -0.7185
6.0000 5.0000 -6.0000 -0.4867 -0.6995 0.5106
2.0000 8.0000 -6.0000 -0.5510 -0.8330 -0.2016
-0.0000 8.0000 -5.0000 -0.4864 -0.7570 -0.4709
9.0000 3.0000 -1.0000 -0.0013 -0.5618 0.9080
8.0000 8.0000 0.0000 0.0449 -0.9538 0.3933

loop_
_smtbx_masks_void_nr
_smtbx_masks_void_average_x
_smtbx_masks_void_average_y
_smtbx_masks_void_average_z
_smtbx_masks_void_volume
_smtbx_masks_void_count_electrons
_smtbx_masks_void_content
1 0.056 0.162 0.500 7.3 0.3 ?
2 0.000 0.500 0.000 505.7 185.9 None
3 -0.056 0.838 0.500 7.3 0.7 ?
